data_2223680
loop_
_publ_author_name
'Hao, Yu-Mei'

_publ_section_title
;
 2-Bromo-4-chloro-6-(cyclopentyliminomethyl)phenol
;
_journal_coeditor_code CI2924
_journal_issue 11
_journal_name_full 'Acta Crystallographica Section E'
_journal_page_first o2600
_journal_paper_doi 10.1107/S1600536809039142
_journal_volume 65
_journal_year 2009
_chemical_formula_iupac 'C12 H13 Br Cl N O'
_chemical_formula_moiety 'C12 H13 Br Cl N O'
_chemical_formula_sum 'C12 H13 Br Cl N O'
_chemical_formula_weight 302.59
_chemical_name_systematic
;
2-Bromo-4-chloro-6-(cyclopentyliminomethyl)phenol
;
_space_group_IT_number 62
_symmetry_cell_setting orthorhombic
_symmetry_space_group_name_Hall '-P 2ac 2n'
_symmetry_space_group_name_H-M 'P n m a'
_atom_sites_solution_hydrogens geom
_atom_sites_solution_primary direct
_atom_sites_solution_secondary difmap
_audit_creation_method SHELXL-97
_cell_angle_alpha 90.00
_cell_angle_beta 90.00
_cell_angle_gamma 90.00
_cell_formula_units_Z 4
_cell_length_a 12.142(2)
_cell_length_b 6.8610(14)
_cell_length_c 15.077(3)
_cell_measurement_reflns_used 2255
_cell_measurement_temperature 298(2)
_cell_measurement_theta_max 24.5
_cell_measurement_theta_min 2.6
_cell_volume 1256.0(4)
_computing_cell_refinement 'SAINT (Bruker, 2002)'
_computing_data_collection 'SMART (Bruker, 2002)'
_computing_data_reduction 'SAINT (Bruker, 2002)'
_computing_molecular_graphics 'SHELXTL (Sheldrick, 2008)'
_computing_publication_material 'SHELXL97 (Sheldrick, 2008)'
_computing_structure_refinement 'SHELXL97 (Sheldrick, 2008)'
_computing_structure_solution 'SHELXS97 (Sheldrick, 2008)'
_diffrn_ambient_temperature 298(2)
_diffrn_measured_fraction_theta_full 1.000
_diffrn_measured_fraction_theta_max 1.000
_diffrn_measurement_device_type 'Bruker SMART CCD area-detector'
_diffrn_measurement_method \w
_diffrn_radiation_monochromator graphite
_diffrn_radiation_source 'fine-focus sealed tube'
_diffrn_radiation_type MoK\a
_diffrn_radiation_wavelength 0.71073
_diffrn_reflns_av_R_equivalents 0.0396
_diffrn_reflns_av_sigmaI/netI 0.0343
_diffrn_reflns_limit_h_max 15
_diffrn_reflns_limit_h_min -15
_diffrn_reflns_limit_k_max 8
_diffrn_reflns_limit_k_min -8
_diffrn_reflns_limit_l_max 19
_diffrn_reflns_limit_l_min -19
_diffrn_reflns_number 10340
_diffrn_reflns_theta_full 26.99
_diffrn_reflns_theta_max 27.50
_diffrn_reflns_theta_min 2.15
_diffrn_standards_number 0
_exptl_absorpt_coefficient_mu 3.464
_exptl_absorpt_correction_T_max 0.5744
_exptl_absorpt_correction_T_min 0.5442
_exptl_absorpt_correction_type multi-scan
_exptl_absorpt_process_details '(SADABS; Sheldrick, 1996)'
_exptl_crystal_colour yellow
_exptl_crystal_density_diffrn 1.600
_exptl_crystal_density_method 'not measured'
_exptl_crystal_description Block
_exptl_crystal_F_000 608
_exptl_crystal_size_max 0.20
_exptl_crystal_size_mid 0.20
_exptl_crystal_size_min 0.18
_refine_diff_density_max 0.401
_refine_diff_density_min -0.890
_refine_ls_extinction_method none
_refine_ls_goodness_of_fit_ref 1.076
_refine_ls_hydrogen_treatment mixed
_refine_ls_matrix_type full
_refine_ls_number_parameters 93
_refine_ls_number_reflns 1488
_refine_ls_number_restraints 6
_refine_ls_restrained_S_all 1.094
_refine_ls_R_factor_all 0.0632
_refine_ls_R_factor_gt 0.0438
_refine_ls_shift/su_max 0.001
_refine_ls_shift/su_mean 0.000
_refine_ls_structure_factor_coef Fsqd
_refine_ls_weighting_details 'calc w=1/[\s^2^(Fo^2^)+(0.0628P)^2^+0.5702P] where P=(Fo^2^+2Fc^2^)/3'
_refine_ls_weighting_scheme calc
_refine_ls_wR_factor_gt 0.1097
_refine_ls_wR_factor_ref 0.1223
_reflns_number_gt 1132
_reflns_number_total 1488
_reflns_threshold_expression I>2\s(I)
_cod_data_source_file ci2924.cif
_cod_data_source_block I
_cod_depositor_comments
;
The following automatic conversions were performed:
'_symmetry_cell_setting' value 'Orthorhombic' changed to 'orthorhombic'
according to '/home/saulius/struct/CIF-dictionaries/cif_core.dic'
dictionary named 'cif_core.dic' version 2.4.1 from 2010-06-29.

Automatic conversion script
Id: cif_fix_enum 1527 2010-12-29 10:47:43Z saulius 

The following automatic conversions were performed:

'_symmetry_cell_setting' value 'Orthorhombic' changed to
'orthorhombic' according to
/home/saulius/struct/CIF-dictionaries/cif_core.dic dictionary named
'cif_core.dic' version 2.4.1 from 2010-06-29.

Automatic conversion script
Id: cif_fix_values 1715 2011-07-08 13:25:40Z adriana 
;
_cod_database_code 2223680
_cod_database_fobs_code 2223680

loop_
_symmetry_equiv_pos_as_xyz
'x, y, z'
'-x+1/2, -y, z+1/2'
'x+1/2, -y+1/2, -z+1/2'
'-x, y+1/2, -z'
'-x, -y, -z'
'x-1/2, y, -z-1/2'
'-x-1/2, y-1/2, z-1/2'
'x, -y-1/2, z'

loop_
_atom_site_type_symbol
_atom_site_label
_atom_site_fract_x
_atom_site_fract_y
_atom_site_fract_z
_atom_site_U_iso_or_equiv
_atom_site_adp_type
_atom_site_calc_flag
_atom_site_refinement_flags
_atom_site_occupancy
_atom_site_disorder_assembly
_atom_site_disorder_group
Br Br1 -0.24144(4) 0.2500 0.43777(4) 0.0689(3) Uani d S 1 . .
Cl Cl1 0.17429(13) 0.2500 0.29606(9) 0.0784(5) Uani d S 1 . .
O O1 -0.1127(2) 0.2500 0.60853(19) 0.0495(7) Uani d S 1 . .
H H1 -0.063(5) 0.2500 0.652(4) 0.074 Uiso d S 1 . .
N N1 0.0610(3) 0.2500 0.7067(2) 0.0529(9) Uani d S 1 . .
C C1 0.0712(3) 0.2500 0.5489(3) 0.0411(9) Uani d S 1 . .
C C2 -0.0460(3) 0.2500 0.5392(3) 0.0401(9) Uani d S 1 . .
C C3 -0.0878(4) 0.2500 0.4537(3) 0.0428(9) Uani d S 1 . .
C C4 -0.0210(4) 0.2500 0.3801(3) 0.0510(11) Uani d S 1 . .
H H4 -0.0517 0.2500 0.3235 0.061 Uiso calc SR 1 . .
C C5 0.0921(4) 0.2500 0.3908(3) 0.0515(11) Uani d S 1 . .
C C6 0.1374(4) 0.2500 0.4740(3) 0.0498(10) Uani d S 1 . .
H H6 0.2136 0.2500 0.4804 0.060 Uiso calc SR 1 . .
C C7 0.1190(4) 0.2500 0.6365(3) 0.0506(10) Uani d S 1 . .
H H7 0.1953 0.2500 0.6418 0.061 Uiso calc SR 1 . .
C C8 0.1145(4) 0.2500 0.7942(3) 0.0627(14) Uani d S 1 . .
H H8 0.1950 0.2500 0.7893 0.075 Uiso calc SR 1 . .
C C9 0.0723(4) 0.0775(6) 0.8482(3) 0.0887(14) Uani d . 1 . .
H H9A 0.0620 -0.0359 0.8107 0.106 Uiso calc R 1 . .
H H9B 0.1237 0.0447 0.8952 0.106 Uiso calc R 1 . .
C C10 -0.0323(5) 0.1421(10) 0.8850(4) 0.133(2) Uani d U 1 . .
H H10A -0.0409 0.0934 0.9450 0.159 Uiso calc R 1 . .
H H10B -0.0928 0.0934 0.8493 0.159 Uiso calc R 1 . .

loop_
_atom_site_aniso_label
_atom_site_aniso_U_11
_atom_site_aniso_U_22
_atom_site_aniso_U_33
_atom_site_aniso_U_12
_atom_site_aniso_U_13
_atom_site_aniso_U_23
Br1 0.0544(3) 0.0935(5) 0.0588(4) 0.000 -0.0150(2) 0.000
Cl1 0.0888(10) 0.0947(11) 0.0517(7) 0.000 0.0307(7) 0.000
O1 0.0437(16) 0.0639(19) 0.0409(16) 0.000 0.0048(13) 0.000
N1 0.048(2) 0.072(3) 0.0388(19) 0.000 -0.0052(16) 0.000
C1 0.041(2) 0.040(2) 0.042(2) 0.000 -0.0002(16) 0.000
C2 0.049(2) 0.032(2) 0.039(2) 0.000 0.0013(17) 0.000
C3 0.051(2) 0.035(2) 0.042(2) 0.000 -0.0035(18) 0.000
C4 0.075(3) 0.043(2) 0.036(2) 0.000 0.001(2) 0.000
C5 0.063(3) 0.049(3) 0.042(2) 0.000 0.015(2) 0.000
C6 0.046(2) 0.049(2) 0.054(3) 0.000 0.012(2) 0.000
C7 0.041(2) 0.061(3) 0.051(2) 0.000 -0.0026(19) 0.000
C8 0.043(2) 0.100(4) 0.046(2) 0.000 -0.010(2) 0.000
C9 0.134(4) 0.076(3) 0.057(2) 0.008(3) -0.034(2) 0.007(2)
C10 0.108(4) 0.180(6) 0.110(4) -0.023(4) 0.015(3) 0.040(4)

loop_
_atom_type_symbol
_atom_type_description
_atom_type_scat_dispersion_real
_atom_type_scat_dispersion_imag
_atom_type_scat_source
C C 0.0033 0.0016 'International Tables Vol C Tables 4.2.6.8 and 6.1.1.4'
H H 0.0000 0.0000 'International Tables Vol C Tables 4.2.6.8 and 6.1.1.4'
N N 0.0061 0.0033 'International Tables Vol C Tables 4.2.6.8 and 6.1.1.4'
O O 0.0106 0.0060 'International Tables Vol C Tables 4.2.6.8 and 6.1.1.4'
Cl Cl 0.1484 0.1585 'International Tables Vol C Tables 4.2.6.8 and 6.1.1.4'
Br Br -0.2901 2.4595 'International Tables Vol C Tables 4.2.6.8 and 6.1.1.4'

loop_
_geom_angle_atom_site_label_1
_geom_angle_atom_site_label_2
_geom_angle_atom_site_label_3
_geom_angle_site_symmetry_1
_geom_angle_site_symmetry_3
_geom_angle
_geom_angle_publ_flag
C2 O1 H1 . . 99(4) ?
C7 N1 C8 . . 120.1(4) ?
C6 C1 C2 . . 119.6(4) ?
C6 C1 C7 . . 120.8(4) ?
C2 C1 C7 . . 119.5(4) ?
O1 C2 C3 . . 120.7(4) ?
O1 C2 C1 . . 121.9(4) ?
C3 C2 C1 . . 117.3(4) ?
C4 C3 C2 . . 122.3(4) ?
C4 C3 Br1 . . 118.9(3) ?
C2 C3 Br1 . . 118.8(3) ?
C3 C4 C5 . . 119.4(4) ?
C3 C4 H4 . . 120.3 ?
C5 C4 H4 . . 120.3 ?
C6 C5 C4 . . 120.4(4) ?
C6 C5 Cl1 . . 121.4(4) ?
C4 C5 Cl1 . . 118.2(3) ?
C5 C6 C1 . . 120.8(4) ?
C5 C6 H6 . . 119.6 ?
C1 C6 H6 . . 119.6 ?
N1 C7 C1 . . 122.7(4) ?
N1 C7 H7 . . 118.7 ?
C1 C7 H7 . . 118.7 ?
N1 C8 C9 . . 109.3(3) ?
N1 C8 C9 . 8_565 109.3(3) ?
C9 C8 C9 . 8_565 101.7(5) ?
N1 C8 H8 . . 112.0 ?
C9 C8 H8 . . 112.0 ?
C9 C8 H8 8_565 . 112.0 ?
C10 C9 C8 . . 105.1(4) ?
C10 C9 H9A . . 110.7 ?
C8 C9 H9A . . 110.7 ?
C10 C9 H9B . . 110.7 ?
C8 C9 H9B . . 110.7 ?
H9A C9 H9B . . 108.8 ?
C9 C10 C10 . 8_565 107.7(3) ?
C9 C10 H10A . . 110.2 ?
C10 C10 H10A 8_565 . 110.2 ?
C9 C10 H10B . . 110.2 ?
C10 C10 H10B 8_565 . 110.2 ?
H10A C10 H10B . . 108.5 ?

loop_
_geom_bond_atom_site_label_1
_geom_bond_atom_site_label_2
_geom_bond_site_symmetry_2
_geom_bond_distance
_geom_bond_publ_flag
Br1 C3 . 1.881(5) ?
Cl1 C5 . 1.743(4) ?
O1 C2 . 1.322(5) ?
O1 H1 . 0.89(6) ?
N1 C7 . 1.271(6) ?
N1 C8 . 1.470(5) ?
C1 C6 . 1.385(6) ?
C1 C2 . 1.430(6) ?
C1 C7 . 1.443(6) ?
C2 C3 . 1.386(6) ?
C3 C4 . 1.374(6) ?
C4 C5 . 1.383(7) ?
C4 H4 . 0.93 ?
C5 C6 . 1.370(6) ?
C6 H6 . 0.93 ?
C7 H7 . 0.93 ?
C8 C9 . 1.526(5) ?
C8 C9 8_565 1.526(5) ?
C8 H8 . 0.98 ?
C9 C10 . 1.455(7) ?
C9 H9A . 0.97 ?
C9 H9B . 0.97 ?
C10 C10 8_565 1.480(14) ?
C10 H10A . 0.97 ?
C10 H10B . 0.97 ?

loop_
_geom_hbond_atom_site_label_D
_geom_hbond_atom_site_label_H
_geom_hbond_atom_site_label_A
_geom_hbond_site_symmetry_A
_geom_hbond_distance_DH
_geom_hbond_distance_HA
_geom_hbond_distance_DA
_geom_hbond_angle_DHA
O1 H1 N1 . 0.89(6) 1.71(6) 2.577(5) 162(5)

loop_
_geom_torsion_atom_site_label_1
_geom_torsion_atom_site_label_2
_geom_torsion_atom_site_label_3
_geom_torsion_atom_site_label_4
_geom_torsion_site_symmetry_1
_geom_torsion_site_symmetry_2
_geom_torsion_site_symmetry_3
_geom_torsion_site_symmetry_4
_geom_torsion
_geom_torsion_publ_flag
C6 C1 C2 O1 . . . . 180.0 ?
C7 C1 C2 O1 . . . . 0.0 ?
C6 C1 C2 C3 . . . . 0.0 ?
C7 C1 C2 C3 . . . . 180.0 ?
O1 C2 C3 C4 . . . . 180.0 ?
C1 C2 C3 C4 . . . . 0.0 ?
O1 C2 C3 Br1 . . . . 0.0 ?
C1 C2 C3 Br1 . . . . 180.0 ?
C2 C3 C4 C5 . . . . 0.0 ?
Br1 C3 C4 C5 . . . . 180.0 ?
C3 C4 C5 C6 . . . . 0.0 ?
C3 C4 C5 Cl1 . . . . 180.0 ?
C4 C5 C6 C1 . . . . 0.0 ?
Cl1 C5 C6 C1 . . . . 180.0 ?
C2 C1 C6 C5 . . . . 0.0 ?
C7 C1 C6 C5 . . . . 180.0 ?
C8 N1 C7 C1 . . . . 180.0 ?
C6 C1 C7 N1 . . . . 180.0 ?
C2 C1 C7 N1 . . . . 0.0000(10) ?
C7 N1 C8 C9 . . . . -124.7(3) ?
C7 N1 C8 C9 . . . 8_565 124.7(3) ?
N1 C8 C9 C10 . . . . -81.8(4) ?
C9 C8 C9 C10 8_565 . . . 33.7(5) ?
C8 C9 C10 C10 . . . 8_565 -21.6(3) ?
